data_7134729
loop_
_publ_author_name
'Zhang, Sen'
'Fayad, Eman'
'Katouah, Hanadi A.'
'Huang, Yi-Yong'
'Qin, Hua-Li'

_publ_section_title
;
 Oxidative [3+2] annulation of activated pyridines for the synthesis of
 indolizinyl sulfonyl fluorides: a class of important pharmacophores.
;
_journal_issue 57
_journal_name_full 'Chemical communications (Cambridge, England)'
_journal_page_first 10586
_journal_page_last 10589
_journal_paper_doi 10.1039/d5cc02186c
_journal_volume 61
_journal_year 2025
_chemical_formula_moiety 'C17 H14 F N O4 S'
_chemical_formula_sum 'C17 H14 F N O4 S'
_chemical_formula_weight 347.35
_space_group_crystal_system triclinic
_space_group_IT_number 2
_space_group_name_Hall '-P 1'
_space_group_name_H-M_alt 'P -1'
_atom_sites_solution_hydrogens geom
_atom_sites_solution_primary dual
_audit_creation_date 2025-01-06
_audit_creation_method
;
Olex2 1.5
(compiled 2024.02.16 svn.r378c4104 for OlexSys, GUI svn.r6928)
;
_audit_update_record
;
2025-03-11 deposited with the CCDC.	2025-06-09 downloaded from the CCDC.
;
_cell_angle_alpha 89.993(2)
_cell_angle_beta 77.842(2)
_cell_angle_gamma 70.533(2)
_cell_formula_units_Z 2
_cell_length_a 9.4933(3)
_cell_length_b 9.7205(2)
_cell_length_c 9.7983(2)
_cell_measurement_reflns_used 5282
_cell_measurement_temperature 293(2)
_cell_measurement_theta_max 73.6350
_cell_measurement_theta_min 4.6360
_cell_volume 830.96(4)
_computing_cell_refinement 'CrysAlisPro 1.171.41.49a (Rigaku OD, 2019)'
_computing_data_collection 'CrysAlisPro 1.171.41.49a (Rigaku OD, 2019)'
_computing_data_reduction 'CrysAlisPro 1.171.41.49a (Rigaku OD, 2019)'
_computing_molecular_graphics 'Olex2 1.5 (Dolomanov et al., 2009)'
_computing_publication_material 'Olex2 1.5 (Dolomanov et al., 2009)'
_computing_structure_refinement 'SHELXL 2018/3 (Sheldrick, 2015)'
_computing_structure_solution 'SHELXT 2018/2 (Sheldrick, 2018)'
_diffrn_ambient_temperature 293(2)
_diffrn_detector 'Hybrid Pixel Array Detector'
_diffrn_detector_area_resol_mean 10.0000
_diffrn_detector_type HyPix
_diffrn_measured_fraction_theta_full 0.986
_diffrn_measured_fraction_theta_max 0.986
_diffrn_measurement_details
;
List of Runs (angles in degrees, time in seconds):

  # Type    Start    End  Width  t~exp~   \w     \q     \k     \f   Frames
#--------------------------------------------------------------------------
  1  \w    -60.00 -21.00   0.50    0.06    --  -39.95  84.00-108.00   78
  2  \w     26.00  76.00   0.50    0.06    --   39.95 -84.00 131.00  100
  3  \w     -4.00  22.00   0.50    0.06    --   39.95 -84.00 131.00   52
  4  \w   -171.00 -79.00   0.50    0.25    --  -94.50 -84.00 131.00  184
  5  \w     93.00 119.00   0.50    0.25    --  108.87 -84.00 131.00   52
  6  \w     53.00  79.00   0.50    0.25    --  108.87 -84.00 131.00   52
  7  \w    -65.00 -15.00   0.50    0.06    --  -39.95 -57.00-180.00  100
  8  \w      4.00  38.00   0.50    0.06    --  -39.95  84.00-108.00   68
  9  \w    -27.00  26.00   0.50    0.06    --  -39.95  19.00-120.00  106
 10  \w    -26.00  42.00   0.50    0.06    --  -39.95  19.00 -60.00  136
 11  \w   -113.00 -76.00   0.50    0.06    --  -39.95 -57.00-180.00   74
 12  \w    -14.00  41.00   0.50    0.06    --  -39.95  37.00 -30.00  110
 13  \w     63.00 125.00   0.50    0.06    --   39.95 178.00-180.00  124
 14  \w    -51.00 -15.00   0.50    0.25    --  -94.50  45.00  30.00   72
 15  \w   -131.00 -95.00   0.50    0.25    --  -94.50  84.00-108.00   72
 16  \w   -149.00 -73.00   0.50    0.25    --  -94.50-125.00 -60.00  152
 17  \w   -105.00 -72.00   0.50    0.25    --  -94.50  77.00 -30.00   66
 18  \w    -51.00 -26.00   0.50    0.25    --  -94.50  45.00-150.00   50
 19  \w   -113.00 -72.00   0.50    0.25    --  -94.50 -45.00-180.00   82
 20  \w   -174.00-121.00   0.50    0.25    --  -94.50 -45.00-180.00  106
 21  \w   -175.00 -92.00   0.50    0.25    --  -94.50 -94.00 -90.00  166
 22  \w    -67.00 -41.00   0.50    0.25    --  -94.50  84.00-108.00   52
 23  \w    -58.00 -32.00   0.50    0.25    --  -94.50  77.00 -30.00   52
 24  \w     96.00 139.00   0.50    0.25    --  108.87 125.00-150.00   86
 25  \w     68.00 108.00   0.50    0.25    --  108.87-125.00 120.00   80
 26  \w     35.00  65.00   0.50    0.25    --  108.87-125.00  90.00   60
 27  \w     63.00 104.00   0.50    0.25    --  108.87 -77.00 -90.00   82
 28  \w     36.00 111.00   0.50    0.25    --  108.87-125.00 -90.00  150
 29  \w     80.00 172.00   0.50    0.25    --  108.87  61.00 -60.00  184
 30  \w     35.00 111.00   0.50    0.25    --  108.87-125.00-180.00  152
 31  \w     44.00  70.00   0.50    0.25    --  108.87 -61.00 150.00   52
 32  \w     76.00 106.00   0.50    0.25    --  108.87-125.00  90.00   60
 33  \w     40.00  71.00   0.50    0.25    --  108.87 -61.00  60.00   62
 34  \w     37.00 111.00   0.50    0.25    --  108.87-125.00 -30.00  148
 35  \w    102.00 144.00   0.50    0.25    --  108.87 125.00 -30.00   84
 36  \w     99.00 158.00   0.50    0.25    --  108.87 125.00 120.00  118
 37  \w    117.00 158.00   0.50    0.25    --  108.87  45.00   0.00   82
 38  \w     70.00 104.00   0.50    0.25    --  108.87 -94.00 -30.00   68
 39  \w    105.00 159.00   0.50    0.25    --  108.87  84.00-108.00  108
;
_diffrn_measurement_device 'four-circle diffractometer'
_diffrn_measurement_device_type 'XtaLAB Synergy, Dualflex, HyPix'
_diffrn_measurement_method '\w scans'
_diffrn_orient_matrix_type 'CrysAlisPro convention (1999,Acta A55,543-557)'
_diffrn_orient_matrix_UB_11 -0.0745058000
_diffrn_orient_matrix_UB_12 -0.0552174000
_diffrn_orient_matrix_UB_13 0.1339714000
_diffrn_orient_matrix_UB_21 0.1537445000
_diffrn_orient_matrix_UB_22 -0.0487437000
_diffrn_orient_matrix_UB_23 0.0459551000
_diffrn_orient_matrix_UB_31 -0.0446288000
_diffrn_orient_matrix_UB_32 0.1516418000
_diffrn_orient_matrix_UB_33 0.0771871000
_diffrn_radiation_monochromator mirror
_diffrn_radiation_probe x-ray
_diffrn_radiation_type 'Cu K\a'
_diffrn_radiation_wavelength 1.54184
_diffrn_reflns_av_R_equivalents 0.0308
_diffrn_reflns_av_unetI/netI 0.0356
_diffrn_reflns_Laue_measured_fraction_full 0.986
_diffrn_reflns_Laue_measured_fraction_max 0.986
_diffrn_reflns_limit_h_max 11
_diffrn_reflns_limit_h_min -11
_diffrn_reflns_limit_k_max 11
_diffrn_reflns_limit_k_min -10
_diffrn_reflns_limit_l_max 11
_diffrn_reflns_limit_l_min -11
_diffrn_reflns_number 7922
_diffrn_reflns_point_group_measured_fraction_full 0.986
_diffrn_reflns_point_group_measured_fraction_max 0.986
_diffrn_reflns_theta_full 66.599
_diffrn_reflns_theta_max 66.599
_diffrn_reflns_theta_min 4.630
_diffrn_source 'micro-focus sealed X-ray tube'
_diffrn_source_type 'PhotonJet (Cu) X-ray Source'
_exptl_absorpt_coefficient_mu 2.020
_exptl_absorpt_correction_T_max 1.00000
_exptl_absorpt_correction_T_min 0.40637
_exptl_absorpt_correction_type multi-scan
_exptl_absorpt_process_details
;
CrysAlisPro 1.171.41.49a (Rigaku Oxford Diffraction, 2019)
Empirical absorption correction using spherical harmonics,
 implemented in SCALE3 ABSPACK scaling algorithm.
;
_exptl_crystal_colour 'clear whiteish white'
_exptl_crystal_colour_lustre clear
_exptl_crystal_colour_modifier whiteish
_exptl_crystal_colour_primary white
_exptl_crystal_density_diffrn 1.388
_exptl_crystal_description plate
_exptl_crystal_F_000 360
_exptl_crystal_size_max 0.12
_exptl_crystal_size_mid 0.11
_exptl_crystal_size_min 0.1
_refine_diff_density_max 0.383
_refine_diff_density_min -0.483
_refine_diff_density_rms 0.104
_refine_ls_extinction_method none
_refine_ls_goodness_of_fit_ref 1.110
_refine_ls_hydrogen_treatment constr
_refine_ls_matrix_type full
_refine_ls_number_parameters 247
_refine_ls_number_reflns 2896
_refine_ls_number_restraints 27
_refine_ls_restrained_S_all 1.491
_refine_ls_R_factor_all 0.0612
_refine_ls_R_factor_gt 0.0580
_refine_ls_shift/su_max 0.007
_refine_ls_shift/su_mean 0.001
_refine_ls_structure_factor_coef Fsqd
_refine_ls_weighting_details 'w=1/[\s^2^(Fo^2^)+(0.1010P)^2^+0.1396P] where P=(Fo^2^+2Fc^2^)/3'
_refine_ls_weighting_scheme calc
_refine_ls_wR_factor_gt 0.1574
_refine_ls_wR_factor_ref 0.1623
_reflns_Friedel_coverage 0.000
_reflns_number_gt 2575
_reflns_number_total 2896
_reflns_threshold_expression 'I > 2\s(I)'
_cod_data_source_file d5cc02186c2.cif
_cod_data_source_block so2f
_cod_depositor_comments 'Adding full bibliography for 7134729.cif.'
_cod_database_code 7134729
_shelx_shelxl_version_number 2018/3
_chemical_oxdiff_formula 'C H O N S F'
_shelx_space_group_comment
;
The symmetry employed for this shelxl refinement is uniquely defined
by the following loop, which should always be used as a source of
symmetry information in preference to the above space-group names.
They are only intended as comments.
;
_shelx_estimated_absorpt_t_max 0.823
_shelx_estimated_absorpt_t_min 0.794
_olex2_refinement_description
;
1. Fixed Uiso
 At 1.2 times of:
  All C(H) groups
 At 1.5 times of:
  All C(H,H,H) groups
2. Restrained distances
 S1-F1 \\sim S1-F1A
 with sigma of 0.02
 S1-O3 \\sim S1-O3A
 with sigma of 0.02
 S1-O4 \\sim S1-O4A
 with sigma of 0.02
3. Rigid bond restraints
 S1
 with sigma for 1-2 distances of 0.0001 and sigma for 1-3 distances of 0.0001
4. Uiso/Uaniso restraints and constraints
Uanis(S1) \\sim Ueq: with sigma of 0.001 and sigma for terminal atoms of 0.002
Uanis(F1A) \\sim Ueq, Uanis(O3A) \\sim Ueq, Uanis(O4A) \\sim Ueq: with sigma of
0.01 and sigma for terminal atoms of 0.02
5. Others
 Sof(F1A)=Sof(O3A)=Sof(O4A)=1-FVAR(1)
 Sof(F1)=Sof(O3)=Sof(O4)=FVAR(1)
6.a Aromatic/amide H refined with riding coordinates:
 C2(H2), C5(H5), C6(H6), C13(H13), C14(H14), C15(H15), C16(H16), C17(H17)
6.b Idealised Me refined as rotating group:
 C4(H4A,H4B,H4C), C11(H11A,H11B,H11C)
;
_olex2_submission_special_instructions 'No special instructions were received'
_oxdiff_exptl_absorpt_empirical_details
;
Empirical correction (ABSPACK) includes:
- Absorption correction using spherical harmonics
- Frame scaling
;
_oxdiff_exptl_absorpt_empirical_full_max 1.837
_oxdiff_exptl_absorpt_empirical_full_min 0.604

loop_
_space_group_symop_operation_xyz
'x, y, z'
'-x, -y, -z'

loop_
_atom_site_label
_atom_site_type_symbol
_atom_site_fract_x
_atom_site_fract_y
_atom_site_fract_z
_atom_site_U_iso_or_equiv
_atom_site_adp_type
_atom_site_occupancy
_atom_site_site_symmetry_order
_atom_site_calc_flag
_atom_site_refinement_flags_posn
_atom_site_refinement_flags_adp
_atom_site_refinement_flags_occupancy
_atom_site_disorder_assembly
_atom_site_disorder_group
S1 S 0.62087(8) 0.64946(6) 0.75634(6) 0.0709(3) Uani 1 1 d D U . . .
F1 F 0.4547(5) 0.7242(8) 0.7383(8) 0.131(2) Uani 0.582(15) 1 d D . P A 1
O1 O 0.9175(3) 0.1790(2) 0.24772(18) 0.0820(6) Uani 1 1 d . . . . .
O2 O 0.8438(3) 0.4106(2) 0.19609(19) 0.0926(7) Uani 1 1 d . . . . .
O3 O 0.6867(11) 0.7549(6) 0.7206(5) 0.093(2) Uani 0.582(15) 1 d D . P A 1
O4 O 0.6145(16) 0.6046(14) 0.8922(9) 0.097(3) Uani 0.582(15) 1 d D . P A 1
N1 N 0.77401(17) 0.27757(16) 0.53777(17) 0.0448(4) Uani 1 1 d . . . . .
C1 C 0.7067(2) 0.3602(2) 0.6632(2) 0.0465(4) Uani 1 1 d . . . . .
C2 C 0.6742(2) 0.2908(2) 0.7855(2) 0.0549(5) Uani 1 1 d . . . . .
H2 H 0.626965 0.346275 0.870371 0.066 Uiso 1 1 calc R U . . .
C3 C 0.7119(3) 0.1416(2) 0.7804(2) 0.0567(5) Uani 1 1 d . . . . .
C4 C 0.6841(4) 0.0630(3) 0.9096(3) 0.0844(9) Uani 1 1 d . . . . .
H4A H 0.650031 0.130939 0.990698 0.127 Uiso 1 1 calc R U . . .
H4B H 0.777483 -0.013008 0.915864 0.127 Uiso 1 1 calc R U . . .
H4C H 0.606993 0.020682 0.904981 0.127 Uiso 1 1 calc R U . . .
C5 C 0.7791(2) 0.0617(2) 0.6491(2) 0.0554(5) Uani 1 1 d . . . . .
H5 H 0.803150 -0.039355 0.643907 0.066 Uiso 1 1 calc R U . . .
C6 C 0.8095(2) 0.1276(2) 0.5314(2) 0.0528(5) Uani 1 1 d . . . . .
H6 H 0.854059 0.072433 0.446123 0.063 Uiso 1 1 calc R U . . .
C7 C 0.7961(2) 0.3682(2) 0.4298(2) 0.0480(4) Uani 1 1 d . . . . .
C8 C 0.7437(2) 0.5105(2) 0.4878(2) 0.0467(4) Uani 1 1 d . . . . .
C9 C 0.6871(2) 0.5067(2) 0.6326(2) 0.0498(5) Uani 1 1 d . . . . .
C10 C 0.8600(3) 0.3071(2) 0.2845(2) 0.0578(5) Uani 1 1 d . . . . .
C11 C 0.9045(7) 0.3599(5) 0.0489(3) 0.1239(16) Uani 1 1 d . . . . .
H11A H 0.881429 0.441844 -0.007431 0.186 Uiso 1 1 calc R U . . .
H11B H 0.858602 0.291712 0.024672 0.186 Uiso 1 1 calc R U . . .
H11C H 1.013586 0.312661 0.032271 0.186 Uiso 1 1 calc R U . . .
C12 C 0.7514(2) 0.6422(2) 0.4138(2) 0.0482(4) Uani 1 1 d . . . . .
C13 C 0.6192(3) 0.7521(3) 0.4006(3) 0.0768(8) Uani 1 1 d . . . . .
H13 H 0.524279 0.743459 0.437844 0.092 Uiso 1 1 calc R U . . .
C14 C 0.6269(3) 0.8750(3) 0.3325(4) 0.0851(9) Uani 1 1 d . . . . .
H14 H 0.537089 0.948397 0.324359 0.102 Uiso 1 1 calc R U . . .
C15 C 0.7657(3) 0.8891(3) 0.2770(3) 0.0659(6) Uani 1 1 d . . . . .
H15 H 0.771100 0.969173 0.226971 0.079 Uiso 1 1 calc R U . . .
C16 C 0.8960(3) 0.7844(3) 0.2958(3) 0.0633(6) Uani 1 1 d . . . . .
H16 H 0.990364 0.795919 0.262623 0.076 Uiso 1 1 calc R U . . .
C17 C 0.8894(2) 0.6613(2) 0.3638(2) 0.0570(5) Uani 1 1 d . . . . .
H17 H 0.979329 0.590788 0.375838 0.068 Uiso 1 1 calc R U . . .
F1A F 0.525(2) 0.7741(10) 0.7213(11) 0.188(7) Uani 0.418(15) 1 d D U P A 2
O3A O 0.7628(15) 0.6864(19) 0.7560(16) 0.154(5) Uani 0.418(15) 1 d D U P A 2
O4A O 0.564(2) 0.603(2) 0.8837(12) 0.116(6) Uani 0.418(15) 1 d D U P A 2

loop_
_atom_site_aniso_label
_atom_site_aniso_U_11
_atom_site_aniso_U_22
_atom_site_aniso_U_33
_atom_site_aniso_U_23
_atom_site_aniso_U_13
_atom_site_aniso_U_12
S1 0.0921(5) 0.0372(3) 0.0696(4) -0.0034(2) 0.0032(3) -0.0170(3)
F1 0.074(3) 0.092(4) 0.184(5) -0.054(4) -0.007(2) 0.0136(19)
O1 0.1135(15) 0.0576(11) 0.0573(10) -0.0015(8) 0.0041(9) -0.0204(10)
O2 0.170(2) 0.0663(11) 0.0519(10) 0.0138(8) -0.0296(11) -0.0501(13)
O3 0.155(5) 0.056(3) 0.079(2) -0.007(2) 0.004(3) -0.068(3)
O4 0.169(8) 0.055(3) 0.062(3) 0.001(2) -0.011(4) -0.039(4)
N1 0.0464(8) 0.0348(8) 0.0516(9) 0.0039(6) -0.0073(6) -0.0140(6)
C1 0.0430(9) 0.0359(9) 0.0557(11) 0.0008(8) -0.0031(7) -0.0123(7)
C2 0.0609(11) 0.0422(11) 0.0550(11) 0.0009(8) 0.0025(9) -0.0184(9)
C3 0.0611(11) 0.0449(11) 0.0609(12) 0.0087(9) -0.0009(9) -0.0216(9)
C4 0.124(2) 0.0542(14) 0.0644(15) 0.0103(11) 0.0095(14) -0.0346(15)
C5 0.0625(12) 0.0338(9) 0.0662(13) 0.0050(8) -0.0044(9) -0.0177(8)
C6 0.0597(11) 0.0361(10) 0.0586(11) -0.0014(8) -0.0056(9) -0.0159(8)
C7 0.0515(10) 0.0407(10) 0.0532(11) 0.0086(8) -0.0120(8) -0.0172(8)
C8 0.0430(9) 0.0397(9) 0.0588(11) 0.0098(8) -0.0139(8) -0.0144(7)
C9 0.0507(10) 0.0342(9) 0.0598(11) 0.0041(8) -0.0051(8) -0.0129(8)
C10 0.0732(13) 0.0519(12) 0.0527(11) 0.0071(9) -0.0146(10) -0.0266(10)
C11 0.229(5) 0.112(3) 0.0492(15) 0.0149(16) -0.028(2) -0.084(3)
C12 0.0499(10) 0.0402(10) 0.0580(11) 0.0098(8) -0.0165(8) -0.0174(8)
C13 0.0545(12) 0.0614(14) 0.120(2) 0.0345(14) -0.0282(13) -0.0219(11)
C14 0.0792(17) 0.0597(15) 0.124(2) 0.0393(16) -0.0415(17) -0.0219(13)
C15 0.0877(16) 0.0539(13) 0.0695(14) 0.0210(11) -0.0285(12) -0.0348(12)
C16 0.0685(13) 0.0662(14) 0.0642(13) 0.0162(11) -0.0123(10) -0.0361(11)
C17 0.0488(10) 0.0562(12) 0.0649(13) 0.0144(10) -0.0128(9) -0.0167(9)
F1A 0.262(15) 0.058(4) 0.159(6) 0.001(4) -0.037(9) 0.046(7)
O3A 0.160(8) 0.132(9) 0.166(9) -0.081(7) -0.005(6) -0.066(7)
O4A 0.175(12) 0.061(4) 0.077(6) -0.021(4) 0.058(7) -0.049(6)

loop_
_atom_type_symbol
_atom_type_description
_atom_type_scat_dispersion_real
_atom_type_scat_dispersion_imag
_atom_type_scat_source
C C 0.0181 0.0091 'International Tables Vol C Tables 4.2.6.8 and 6.1.1.4'
H H 0.0000 0.0000 'International Tables Vol C Tables 4.2.6.8 and 6.1.1.4'
F F 0.0727 0.0534 'International Tables Vol C Tables 4.2.6.8 and 6.1.1.4'
N N 0.0311 0.0180 'International Tables Vol C Tables 4.2.6.8 and 6.1.1.4'
O O 0.0492 0.0322 'International Tables Vol C Tables 4.2.6.8 and 6.1.1.4'
S S 0.3331 0.5567 'International Tables Vol C Tables 4.2.6.8 and 6.1.1.4'

loop_
_geom_angle_atom_site_label_1
_geom_angle_atom_site_label_2
_geom_angle_atom_site_label_3
_geom_angle
_geom_angle_site_symmetry_1
_geom_angle_site_symmetry_3
_geom_angle_publ_flag
F1 S1 C9 101.5(2) . . ?
O3 S1 F1 102.8(4) . . ?
O3 S1 O4 117.3(5) . . ?
O3 S1 C9 112.2(2) . . ?
O4 S1 F1 108.4(6) . . ?
O4 S1 C9 112.8(5) . . ?
F1A S1 C9 115.3(5) . . ?
F1A S1 O3A 102.9(7) . . ?
F1A S1 O4A 114.1(10) . . ?
O3A S1 C9 102.2(4) . . ?
O4A S1 C9 109.2(7) . . ?
O4A S1 O3A 112.5(9) . . ?
C10 O2 C11 115.5(2) . . ?
C1 N1 C6 120.60(17) . . ?
C1 N1 C7 110.06(15) . . ?
C6 N1 C7 129.34(17) . . ?
N1 C1 C2 119.45(17) . . ?
N1 C1 C9 105.94(17) . . ?
C2 C1 C9 134.62(18) . . ?
C1 C2 H2 119.9 . . ?
C3 C2 C1 120.26(19) . . ?
C3 C2 H2 119.9 . . ?
C2 C3 C4 121.9(2) . . ?
C2 C3 C5 118.22(19) . . ?
C5 C3 C4 119.9(2) . . ?
C3 C4 H4A 109.5 . . ?
C3 C4 H4B 109.5 . . ?
C3 C4 H4C 109.5 . . ?
H4A C4 H4B 109.5 . . ?
H4A C4 H4C 109.5 . . ?
H4B C4 H4C 109.5 . . ?
C3 C5 H5 119.1 . . ?
C6 C5 C3 121.78(18) . . ?
C6 C5 H5 119.1 . . ?
N1 C6 H6 120.2 . . ?
C5 C6 N1 119.67(19) . . ?
C5 C6 H6 120.2 . . ?
N1 C7 C10 120.72(17) . . ?
C8 C7 N1 108.00(17) . . ?
C8 C7 C10 131.25(18) . . ?
C7 C8 C9 106.95(17) . . ?
C7 C8 C12 126.75(19) . . ?
C9 C8 C12 126.25(18) . . ?
C1 C9 S1 123.82(16) . . ?
C8 C9 S1 126.89(15) . . ?
C8 C9 C1 109.05(17) . . ?
O1 C10 O2 123.1(2) . . ?
O1 C10 C7 125.2(2) . . ?
O2 C10 C7 111.6(2) . . ?
O2 C11 H11A 109.5 . . ?
O2 C11 H11B 109.5 . . ?
O2 C11 H11C 109.5 . . ?
H11A C11 H11B 109.5 . . ?
H11A C11 H11C 109.5 . . ?
H11B C11 H11C 109.5 . . ?
C13 C12 C8 120.79(18) . . ?
C17 C12 C8 120.74(17) . . ?
C17 C12 C13 118.37(19) . . ?
C12 C13 H13 119.7 . . ?
C12 C13 C14 120.6(2) . . ?
C14 C13 H13 119.7 . . ?
C13 C14 H14 119.8 . . ?
C15 C14 C13 120.4(2) . . ?
C15 C14 H14 119.8 . . ?
C14 C15 H15 120.4 . . ?
C16 C15 C14 119.2(2) . . ?
C16 C15 H15 120.4 . . ?
C15 C16 H16 119.7 . . ?
C15 C16 C17 120.7(2) . . ?
C17 C16 H16 119.7 . . ?
C12 C17 C16 120.6(2) . . ?
C12 C17 H17 119.7 . . ?
C16 C17 H17 119.7 . . ?

loop_
_geom_bond_atom_site_label_1
_geom_bond_atom_site_label_2
_geom_bond_distance
_geom_bond_site_symmetry_2
_geom_bond_publ_flag
S1 F1 1.550(5) . ?
S1 O3 1.377(4) . ?
S1 O4 1.396(8) . ?
S1 C9 1.700(2) . ?
S1 F1A 1.346(8) . ?
S1 O3A 1.504(9) . ?
S1 O4A 1.387(11) . ?
O1 C10 1.201(3) . ?
O2 C10 1.319(3) . ?
O2 C11 1.455(4) . ?
N1 C1 1.375(3) . ?
N1 C6 1.381(2) . ?
N1 C7 1.403(2) . ?
C1 C2 1.403(3) . ?
C1 C9 1.414(3) . ?
C2 H2 0.9300 . ?
C2 C3 1.372(3) . ?
C3 C4 1.500(3) . ?
C3 C5 1.411(3) . ?
C4 H4A 0.9600 . ?
C4 H4B 0.9600 . ?
C4 H4C 0.9600 . ?
C5 H5 0.9300 . ?
C5 C6 1.344(3) . ?
C6 H6 0.9300 . ?
C7 C8 1.381(3) . ?
C7 C10 1.464(3) . ?
C8 C9 1.412(3) . ?
C8 C12 1.487(3) . ?
C11 H11A 0.9600 . ?
C11 H11B 0.9600 . ?
C11 H11C 0.9600 . ?
C12 C13 1.380(3) . ?
C12 C17 1.372(3) . ?
C13 H13 0.9300 . ?
C13 C14 1.384(3) . ?
C14 H14 0.9300 . ?
C14 C15 1.367(4) . ?
C15 H15 0.9300 . ?
C15 C16 1.363(3) . ?
C16 H16 0.9300 . ?
C16 C17 1.383(3) . ?
C17 H17 0.9300 . ?

loop_
_geom_torsion_atom_site_label_1
_geom_torsion_atom_site_label_2
_geom_torsion_atom_site_label_3
_geom_torsion_atom_site_label_4
_geom_torsion
_geom_torsion_site_symmetry_1
_geom_torsion_site_symmetry_2
_geom_torsion_site_symmetry_3
_geom_torsion_site_symmetry_4
_geom_torsion_publ_flag
F1 S1 C9 C1 -104.6(4) . . . . ?
F1 S1 C9 C8 81.6(4) . . . . ?
O3 S1 C9 C1 146.2(4) . . . . ?
O3 S1 C9 C8 -27.6(5) . . . . ?
O4 S1 C9 C1 11.1(6) . . . . ?
O4 S1 C9 C8 -162.7(6) . . . . ?
N1 C1 C2 C3 1.2(3) . . . . ?
N1 C1 C9 S1 -174.92(14) . . . . ?
N1 C1 C9 C8 -0.1(2) . . . . ?
N1 C7 C8 C9 -0.8(2) . . . . ?
N1 C7 C8 C12 176.77(16) . . . . ?
N1 C7 C10 O1 -11.1(3) . . . . ?
N1 C7 C10 O2 167.40(19) . . . . ?
C1 N1 C6 C5 -0.6(3) . . . . ?
C1 N1 C7 C8 0.8(2) . . . . ?
C1 N1 C7 C10 -177.28(17) . . . . ?
C1 C2 C3 C4 177.8(2) . . . . ?
C1 C2 C3 C5 -1.9(3) . . . . ?
C2 C1 C9 S1 4.6(3) . . . . ?
C2 C1 C9 C8 179.4(2) . . . . ?
C2 C3 C5 C6 1.4(3) . . . . ?
C3 C5 C6 N1 -0.2(3) . . . . ?
C4 C3 C5 C6 -178.3(2) . . . . ?
C6 N1 C1 C2 0.1(3) . . . . ?
C6 N1 C1 C9 179.77(17) . . . . ?
C6 N1 C7 C8 -179.38(18) . . . . ?
C6 N1 C7 C10 2.5(3) . . . . ?
C7 N1 C1 C2 179.97(16) . . . . ?
C7 N1 C1 C9 -0.4(2) . . . . ?
C7 N1 C6 C5 179.55(18) . . . . ?
C7 C8 C9 S1 175.19(15) . . . . ?
C7 C8 C9 C1 0.6(2) . . . . ?
C7 C8 C12 C13 114.9(3) . . . . ?
C7 C8 C12 C17 -68.9(3) . . . . ?
C8 C7 C10 O1 171.3(2) . . . . ?
C8 C7 C10 O2 -10.2(3) . . . . ?
C8 C12 C13 C14 179.5(3) . . . . ?
C8 C12 C17 C16 -179.6(2) . . . . ?
C9 C1 C2 C3 -178.3(2) . . . . ?
C9 C8 C12 C13 -68.0(3) . . . . ?
C9 C8 C12 C17 108.3(2) . . . . ?
C10 C7 C8 C9 176.9(2) . . . . ?
C10 C7 C8 C12 -5.4(3) . . . . ?
C11 O2 C10 O1 -1.6(4) . . . . ?
C11 O2 C10 C7 179.8(3) . . . . ?
C12 C8 C9 S1 -2.4(3) . . . . ?
C12 C8 C9 C1 -177.01(17) . . . . ?
C12 C13 C14 C15 0.1(5) . . . . ?
C13 C12 C17 C16 -3.2(4) . . . . ?
C13 C14 C15 C16 -3.4(5) . . . . ?
C14 C15 C16 C17 3.4(4) . . . . ?
C15 C16 C17 C12 -0.1(4) . . . . ?
C17 C12 C13 C14 3.2(4) . . . . ?
F1A S1 C9 C1 -140.9(11) . . . . ?
F1A S1 C9 C8 45.3(11) . . . . ?
O3A S1 C9 C1 108.4(9) . . . . ?
O3A S1 C9 C8 -65.5(9) . . . . ?
O4A S1 C9 C1 -11.0(10) . . . . ?
O4A S1 C9 C8 175.2(10) . . . . ?
